data_7236445
loop_
_publ_author_name
'Liu, Guojun'
'Liang, Feng'
'Zhao, Yue'
'Hu, Hailiang'
'Fan, Jian'
'Liao, Liang-Sheng'

_publ_section_title
;
 Phosphorescent platinum(ii) complexes based on spiro linkage-containing
 ligands
;
_journal_issue 8
_journal_name_full 'Journal of Materials Chemistry C'
_journal_page_first 1944
_journal_paper_doi 10.1039/C6TC04312G
_journal_volume 5
_journal_year 2017
_chemical_formula_sum 'C41 H43 N3 O2 Pt'
_chemical_formula_weight 804.87
_space_group_IT_number 14
_space_group_name_Hall '-P 2ybc'
_space_group_name_H-M_alt 'P 1 21/c 1'
_symmetry_cell_setting Monoclinic'
_symmetry_space_group_name_H-M 'P 1 21/c 1'
_atom_sites_solution_hydrogens geom
_atom_sites_solution_primary direct
_atom_sites_solution_secondary difmap
_audit_creation_method SHELXL-97
_audit_update_record
;
2016-08-04 deposited with the CCDC.
2017-01-15 downloaded from the CCDC.
;
_cell_angle_alpha 90.00
_cell_angle_beta 106.8190(11)
_cell_angle_gamma 90.00
_cell_formula_units_Z 8
_cell_length_a 14.3531(8)
_cell_length_b 26.4522(15)
_cell_length_c 20.1764(12)
_cell_measurement_reflns_used 7712
_cell_measurement_temperature 296(2)
_cell_measurement_theta_max 24.63
_cell_measurement_theta_min 2.54
_cell_volume 7332.7(7)
_computing_cell_refinement 'Bruker SAINT'
_computing_data_collection 'Bruker APEX2'
_computing_data_reduction 'Bruker SAINT'
_computing_molecular_graphics 'Bruker SHELXTL'
_computing_publication_material 'Bruker SHELXTL'
_computing_structure_refinement 'SHELXL-2014 (Sheldrick 2014)'
_computing_structure_solution 'SHELXS-97 (Sheldrick 2008)'
_diffrn_ambient_temperature 296(2)
_diffrn_measured_fraction_theta_full 0.993
_diffrn_measured_fraction_theta_max 0.993
_diffrn_measurement_device_type 'Bruker APEX-II CCD'
_diffrn_measurement_method '\f and \w scans'
_diffrn_radiation_monochromator graphite
_diffrn_radiation_source 'fine-focus sealed tube'
_diffrn_radiation_type MoK\a
_diffrn_radiation_wavelength 0.71073
_diffrn_reflns_av_R_equivalents 0.0478
_diffrn_reflns_av_sigmaI/netI 0.0624
_diffrn_reflns_limit_h_max 18
_diffrn_reflns_limit_h_min -18
_diffrn_reflns_limit_k_max 34
_diffrn_reflns_limit_k_min -30
_diffrn_reflns_limit_l_max 26
_diffrn_reflns_limit_l_min -26
_diffrn_reflns_number 47538
_diffrn_reflns_theta_full 27.67
_diffrn_reflns_theta_max 27.67
_diffrn_reflns_theta_min 1.31
_exptl_absorpt_coefficient_mu 3.865
_exptl_absorpt_correction_T_max 0.4835
_exptl_absorpt_correction_T_min 0.4218
_exptl_absorpt_correction_type multi-scan
_exptl_absorpt_process_details sadabs
_exptl_crystal_density_diffrn 1.458
_exptl_crystal_density_method 'not measured'
_exptl_crystal_description block
_exptl_crystal_F_000 3232
_exptl_crystal_size_max 0.27
_exptl_crystal_size_mid 0.26
_exptl_crystal_size_min 0.22
_refine_diff_density_max 1.326
_refine_diff_density_min -0.760
_refine_diff_density_rms 0.096
_refine_ls_extinction_method none
_refine_ls_goodness_of_fit_ref 0.986
_refine_ls_hydrogen_treatment mixed
_refine_ls_matrix_type full
_refine_ls_number_parameters 868
_refine_ls_number_reflns 17025
_refine_ls_number_restraints 126
_refine_ls_restrained_S_all 1.015
_refine_ls_R_factor_all 0.0786
_refine_ls_R_factor_gt 0.0411
_refine_ls_shift/su_max 0.003
_refine_ls_shift/su_mean 0.000
_refine_ls_structure_factor_coef Fsqd
_refine_ls_weighting_details 'calc w=1/[\s^2^(Fo^2^)+(0.0411P)^2^+0.0000P] where P=(Fo^2^+2Fc^2^)/3'
_refine_ls_weighting_scheme calc
_refine_ls_wR_factor_gt 0.0831
_refine_ls_wR_factor_ref 0.0917
_reflns_number_gt 11053
_reflns_number_total 17025
_reflns_threshold_expression >2sigma(I)
_cod_data_source_file c6tc04312g2.cif
_cod_data_source_block 1_sqd
_cod_original_sg_symbol_H-M P2(1)/c
_cod_database_code 7236445
_platon_squeeze_void_probe_radius 1.20

loop_
_symmetry_equiv_pos_as_xyz
'x, y, z'
'-x, y+1/2, -z+1/2'
'-x, -y, -z'
'x, -y-1/2, z-1/2'

loop_
_atom_site_label
_atom_site_type_symbol
_atom_site_fract_x
_atom_site_fract_y
_atom_site_fract_z
_atom_site_U_iso_or_equiv
_atom_site_adp_type
_atom_site_occupancy
_atom_site_symmetry_multiplicity
_atom_site_calc_flag
_atom_site_refinement_flags
_atom_site_disorder_assembly
_atom_site_disorder_group
C1 C 0.1534(5) 0.9230(2) 0.9009(3) 0.0669(17) Uani 1 1 d . . .
C2 C 0.1455(4) 0.8939(2) 0.8345(3) 0.0516(14) Uani 1 1 d . . .
C3 C 0.0813(4) 0.8558(2) 0.8050(3) 0.0633(16) Uani 1 1 d . . .
H3A H 0.0343 0.8451 0.8255 0.076 Uiso 1 1 calc R . .
C4 C 0.0879(4) 0.8339(2) 0.7452(3) 0.0648(16) Uani 1 1 d . . .
H4A H 0.0461 0.8075 0.7255 0.078 Uiso 1 1 calc R . .
C5 C 0.1561(4) 0.8503(2) 0.7134(3) 0.0538(14) Uani 1 1 d . . .
H5A H 0.1589 0.8356 0.6722 0.065 Uiso 1 1 calc R . .
C6 C 0.2191(3) 0.88818(18) 0.7429(3) 0.0419(11) Uani 1 1 d . . .
C7 C 0.3000(3) 0.91160(18) 0.7214(2) 0.0397(11) Uani 1 1 d . . .
C8 C 0.3232(3) 0.89720(18) 0.6617(2) 0.0426(12) Uani 1 1 d . . .
H8A H 0.2855 0.8732 0.6322 0.051 Uiso 1 1 calc R . .
C9 C 0.4030(3) 0.91880(18) 0.6463(2) 0.0413(11) Uani 1 1 d . . .
C10 C 0.4575(3) 0.95363(18) 0.6930(3) 0.0428(12) Uani 1 1 d . . .
H10A H 0.5114 0.9678 0.6834 0.051 Uiso 1 1 calc R . .
C11 C 0.4369(3) 0.96910(17) 0.7541(2) 0.0367(11) Uani 1 1 d . . .
C12 C 0.3559(3) 0.94771(17) 0.7684(2) 0.0380(11) Uani 1 1 d . . .
C13 C 0.4349(4) 0.9045(2) 0.5827(3) 0.0516(14) Uani 1 1 d . . .
C14 C 0.4503(6) 0.9522(2) 0.5444(3) 0.088(2) Uani 1 1 d . . .
H14A H 0.3898 0.9701 0.5281 0.132 Uiso 1 1 calc R . .
H14B H 0.4730 0.9429 0.5057 0.132 Uiso 1 1 calc R . .
H14C H 0.4977 0.9734 0.5753 0.132 Uiso 1 1 calc R . .
C15 C 0.3613(5) 0.8711(3) 0.5335(3) 0.095(3) Uani 1 1 d . . .
H15A H 0.3003 0.8886 0.5177 0.142 Uiso 1 1 calc R . .
H15B H 0.3526 0.8407 0.5570 0.142 Uiso 1 1 calc R . .
H15C H 0.3841 0.8627 0.4946 0.142 Uiso 1 1 calc R . .
C16 C 0.5334(5) 0.8770(2) 0.6079(4) 0.0779(19) Uani 1 1 d . . .
H16A H 0.5257 0.8466 0.6317 0.117 Uiso 1 1 calc R . .
H16B H 0.5799 0.8986 0.6389 0.117 Uiso 1 1 calc R . .
H16C H 0.5561 0.8687 0.5690 0.117 Uiso 1 1 calc R . .
C17 C 0.5076(3) 1.00716(18) 0.8002(3) 0.0421(11) Uani 1 1 d . . .
C18 C 0.6095(3) 0.98284(17) 0.8221(2) 0.0385(11) Uani 1 1 d . . .
C19 C 0.6395(4) 0.94131(19) 0.8635(3) 0.0470(12) Uani 1 1 d . A .
H19A H 0.5969 0.9256 0.8841 0.056 Uiso 1 1 calc R . .
C20 C 0.7332(4) 0.92275(19) 0.8749(3) 0.0487(13) Uani 1 1 d . . .
C21 C 0.7952(4) 0.9485(2) 0.8446(3) 0.0556(14) Uani 1 1 d . A .
H21A H 0.8587 0.9369 0.8527 0.067 Uiso 1 1 calc R . .
C22 C 0.7667(4) 0.9896(2) 0.8038(3) 0.0559(14) Uani 1 1 d . . .
H22A H 0.8101 1.0056 0.7842 0.067 Uiso 1 1 calc R A .
C23 C 0.6711(3) 1.00812(18) 0.7912(3) 0.0459(12) Uani 1 1 d . A .
C24 C 0.6195(4) 1.04984(18) 0.7491(3) 0.0445(12) Uani 1 1 d . . .
C25 C 0.6464(4) 1.08500(19) 0.7080(3) 0.0529(14) Uani 1 1 d . A .
H25A H 0.7096 1.0850 0.7044 0.063 Uiso 1 1 calc R . .
C26 C 0.5797(4) 1.12050(19) 0.6718(3) 0.0526(13) Uani 1 1 d . . .
H26A H 0.5990 1.1443 0.6444 0.063 Uiso 1 1 calc R A .
C27 C 0.4840(4) 1.12113(18) 0.6758(3) 0.0478(12) Uani 1 1 d . A .
C28 C 0.4581(4) 1.08560(18) 0.7194(3) 0.0482(13) Uani 1 1 d . . .
H28A H 0.3953 1.0856 0.7237 0.058 Uiso 1 1 calc R A .
C29 C 0.5245(4) 1.05109(17) 0.7554(3) 0.0417(12) Uani 1 1 d . A .
C30 C 0.4079(4) 1.1587(2) 0.6341(3) 0.0568(14) Uani 1 1 d . . .
C31 C 0.4491(6) 1.1953(2) 0.5904(4) 0.085(2) Uani 1 1 d . A .
H31A H 0.3986 1.2178 0.5655 0.128 Uiso 1 1 calc R . .
H31B H 0.4732 1.1764 0.5582 0.128 Uiso 1 1 calc R . .
H31C H 0.5013 1.2145 0.6203 0.128 Uiso 1 1 calc R . .
C32 C 0.3712(6) 1.1909(3) 0.6834(4) 0.101(3) Uani 1 1 d . A .
H32A H 0.3437 1.1696 0.7113 0.152 Uiso 1 1 calc R . .
H32B H 0.3223 1.2138 0.6574 0.152 Uiso 1 1 calc R . .
H32C H 0.4243 1.2098 0.7128 0.152 Uiso 1 1 calc R . .
C33 C 0.3256(6) 1.1293(3) 0.5851(5) 0.129(3) Uani 1 1 d . A .
H33A H 0.2980 1.1064 0.6112 0.194 Uiso 1 1 calc R . .
H33B H 0.3503 1.1105 0.5532 0.194 Uiso 1 1 calc R . .
H33C H 0.2763 1.1523 0.5600 0.194 Uiso 1 1 calc R . .
C34 C 0.7676(4) 0.8747(2) 0.9182(3) 0.0605(15) Uani 0.50 1 d P A 1
C35 C 0.8565(11) 0.8814(6) 0.9747(9) 0.094(4) Uani 0.50 1 d PU A 1
H35A H 0.9068 0.8944 0.9567 0.142 Uiso 0.50 1 calc PR A 1
H35B H 0.8766 0.8495 0.9968 0.142 Uiso 0.50 1 calc PR A 1
H35C H 0.8449 0.9048 1.0078 0.142 Uiso 0.50 1 calc PR A 1
C36 C 0.7858(14) 0.8336(5) 0.8677(8) 0.098(5) Uani 0.50 1 d PU A 1
H36A H 0.8353 0.8451 0.8479 0.147 Uiso 0.50 1 calc PR A 1
H36B H 0.7267 0.8275 0.8315 0.147 Uiso 0.50 1 calc PR A 1
H36C H 0.8067 0.8028 0.8928 0.147 Uiso 0.50 1 calc PR A 1
C37 C 0.6863(9) 0.8528(5) 0.9481(8) 0.077(4) Uani 0.50 1 d PU A 1
H37A H 0.7102 0.8231 0.9748 0.115 Uiso 0.50 1 calc PR A 1
H37B H 0.6300 0.8443 0.9106 0.115 Uiso 0.50 1 calc PR A 1
H37C H 0.6689 0.8777 0.9771 0.115 Uiso 0.50 1 calc PR A 1
C38 C 0.4822(4) 1.02619(18) 0.8639(3) 0.0450(12) Uani 1 1 d . . .
C39 C 0.4898(5) 1.0694(2) 0.9587(3) 0.0726(18) Uani 1 1 d . . .
H39A H 0.5100 1.0922 0.9951 0.087 Uiso 1 1 calc R . .
C40 C 0.4126(5) 1.0389(2) 0.9470(3) 0.0606(15) Uani 1 1 d . . .
H40A H 0.3698 1.0364 0.9737 0.073 Uiso 1 1 calc R . .
C41 C 0.6249(5) 1.0867(3) 0.9061(4) 0.095(3) Uani 1 1 d . . .
H41A H 0.6430 1.0755 0.8663 0.142 Uiso 1 1 calc R . .
H41B H 0.6758 1.0786 0.9474 0.142 Uiso 1 1 calc R . .
H41C H 0.6148 1.1226 0.9034 0.142 Uiso 1 1 calc R . .
C42 C 0.6264(5) 0.2485(3) 0.8181(4) 0.079(2) Uani 1 1 d . . .
C43 C 0.6319(4) 0.2686(2) 0.7496(4) 0.0642(16) Uani 1 1 d . . .
C44 C 0.5769(4) 0.3063(2) 0.7102(4) 0.079(2) Uani 1 1 d . . .
H44A H 0.5284 0.3225 0.7243 0.094 Uiso 1 1 calc R . .
C45 C 0.5954(5) 0.3194(2) 0.6495(4) 0.080(2) Uani 1 1 d . . .
H45A H 0.5601 0.3455 0.6231 0.096 Uiso 1 1 calc R . .
C46 C 0.6658(4) 0.2945(2) 0.6264(4) 0.0685(17) Uani 1 1 d . . .
H46A H 0.6760 0.3031 0.5844 0.082 Uiso 1 1 calc R . .
C47 C 0.7202(4) 0.2569(2) 0.6672(3) 0.0554(14) Uani 1 1 d . . .
C48 C 0.8000(3) 0.22544(19) 0.6559(3) 0.0461(12) Uani 1 1 d . . .
C49 C 0.8337(4) 0.22993(19) 0.5990(3) 0.0516(13) Uani 1 1 d . . .
H49A H 0.8051 0.2532 0.5646 0.062 Uiso 1 1 calc R . .
C50 C 0.9104(4) 0.20001(19) 0.5924(3) 0.0479(13) Uani 1 1 d . . .
C51 C 0.9488(3) 0.16520(18) 0.6445(2) 0.0427(12) Uani 1 1 d . . .
H51A H 0.9996 0.1447 0.6404 0.051 Uiso 1 1 calc R . .
C52 C 0.9162(3) 0.15897(17) 0.7024(2) 0.0369(10) Uani 1 1 d . . .
C53 C 0.8412(3) 0.19012(18) 0.7099(3) 0.0436(12) Uani 1 1 d . . .
C54 C 0.9520(6) 0.2054(3) 0.5308(4) 0.0899(19) Uani 1 1 d U . .
C55 C 0.9126(7) 0.2462(4) 0.4838(5) 0.140(3) Uani 1 1 d U . .
H55A H 0.9230 0.2776 0.5086 0.210 Uiso 1 1 calc R . .
H55B H 0.8440 0.2409 0.4635 0.210 Uiso 1 1 calc R . .
H55C H 0.9444 0.2471 0.4480 0.210 Uiso 1 1 calc R . .
C56 C 0.9389(7) 0.1540(3) 0.4915(5) 0.133(2) Uani 1 1 d U . .
H56A H 0.8708 0.1472 0.4715 0.199 Uiso 1 1 calc R . .
H56B H 0.9677 0.1274 0.5232 0.199 Uiso 1 1 calc R . .
H56C H 0.9702 0.1556 0.4554 0.199 Uiso 1 1 calc R . .
C57 C 1.0620(6) 0.2084(4) 0.5569(5) 0.130(2) Uani 1 1 d U . .
H57A H 1.0808 0.2393 0.5822 0.194 Uiso 1 1 calc R . .
H57B H 1.0884 0.2076 0.5183 0.194 Uiso 1 1 calc R . .
H57C H 1.0865 0.1801 0.5868 0.194 Uiso 1 1 calc R . .
C58 C 0.9721(3) 0.12036(17) 0.7569(2) 0.0385(11) Uani 1 1 d . . .
C59 C 0.9842(3) 0.07041(17) 0.7202(2) 0.0362(10) Uani 1 1 d . . .
C60 C 0.9137(4) 0.03997(18) 0.6798(3) 0.0467(12) Uani 1 1 d . . .
H60A H 0.8486 0.0477 0.6739 0.056 Uiso 1 1 calc R . .
C61 C 0.9372(4) -0.00287(19) 0.6468(3) 0.0528(13) Uani 1 1 d . . .
C62 C 1.0366(5) -0.0122(2) 0.6582(3) 0.0639(16) Uani 1 1 d . . .
H62A H 1.0549 -0.0407 0.6380 0.077 Uiso 1 1 calc R . .
C63 C 1.1091(4) 0.0188(2) 0.6981(3) 0.0562(14) Uani 1 1 d . . .
H63A H 1.1743 0.0116 0.7036 0.067 Uiso 1 1 calc R . .
C64 C 1.0828(4) 0.06070(17) 0.7294(2) 0.0417(11) Uani 1 1 d . . .
C65 C 1.1405(3) 0.10078(17) 0.7722(2) 0.0386(11) Uani 1 1 d . . .
C66 C 1.2403(4) 0.1088(2) 0.7960(3) 0.0527(13) Uani 1 1 d . . .
H66A H 1.2836 0.0845 0.7892 0.063 Uiso 1 1 calc R . .
C67 C 1.2742(4) 0.1538(2) 0.8303(3) 0.0521(13) Uani 1 1 d . . .
H67A H 1.3411 0.1588 0.8468 0.063 Uiso 1 1 calc R . .
C68 C 1.2138(4) 0.19128(19) 0.8409(2) 0.0457(12) Uani 1 1 d . . .
C69 C 1.1129(4) 0.18140(18) 0.8202(2) 0.0419(11) Uani 1 1 d . . .
H69A H 1.0699 0.2048 0.8294 0.050 Uiso 1 1 calc R . .
C70 C 1.0778(3) 0.13668(17) 0.7861(2) 0.0369(11) Uani 1 1 d . . .
C71 C 1.2510(4) 0.2427(2) 0.8690(3) 0.0606(16) Uani 1 1 d . . .
C72 C 1.3594(5) 0.2409(3) 0.9101(4) 0.097(2) Uani 1 1 d . . .
H72A H 1.3963 0.2277 0.8812 0.145 Uiso 1 1 calc R . .
H72B H 1.3679 0.2194 0.9498 0.145 Uiso 1 1 calc R . .
H72C H 1.3817 0.2743 0.9251 0.145 Uiso 1 1 calc R . .
C73 C 1.1947(5) 0.2643(2) 0.9172(3) 0.080(2) Uani 1 1 d . . .
H73A H 1.1266 0.2660 0.8927 0.120 Uiso 1 1 calc R . .
H73B H 1.2183 0.2975 0.9320 0.120 Uiso 1 1 calc R . .
H73C H 1.2040 0.2427 0.9568 0.120 Uiso 1 1 calc R . .
C74 C 1.2371(7) 0.2780(3) 0.8064(4) 0.119(3) Uani 1 1 d . . .
H74A H 1.2731 0.2652 0.7767 0.179 Uiso 1 1 calc R . .
H74B H 1.2602 0.3112 0.8221 0.179 Uiso 1 1 calc R . .
H74C H 1.1693 0.2797 0.7812 0.179 Uiso 1 1 calc R . .
C75 C 0.8603(6) -0.0356(3) 0.6011(4) 0.086 Uani 1 1 d U . .
C76 C 0.8778(7) -0.0905(3) 0.6183(6) 0.156(3) Uani 1 1 d U . .
H76A H 0.9428 -0.0992 0.6184 0.234 Uiso 1 1 calc R . .
H76B H 0.8320 -0.1104 0.5843 0.234 Uiso 1 1 calc R . .
H76C H 0.8701 -0.0969 0.6632 0.234 Uiso 1 1 calc R . .
C77 C 0.8627(8) -0.0281(4) 0.5280(5) 0.155(3) Uani 1 1 d U . .
H77A H 0.9270 -0.0350 0.5250 0.233 Uiso 1 1 calc R . .
H77B H 0.8456 0.0062 0.5142 0.233 Uiso 1 1 calc R . .
H77C H 0.8171 -0.0506 0.4979 0.233 Uiso 1 1 calc R . .
C78 C 0.7569(6) -0.0254(3) 0.6014(5) 0.123(3) Uani 1 1 d U . .
H78A H 0.7510 -0.0315 0.6469 0.184 Uiso 1 1 calc R . .
H78B H 0.7135 -0.0474 0.5688 0.184 Uiso 1 1 calc R . .
H78C H 0.7406 0.0091 0.5886 0.184 Uiso 1 1 calc R . .
C79 C 0.9305(3) 0.11045(19) 0.8177(2) 0.0426(11) Uani 1 1 d . . .
C80 C 0.9182(4) 0.0794(2) 0.9163(3) 0.0580(15) Uani 1 1 d . . .
H80A H 0.9267 0.0593 0.9554 0.070 Uiso 1 1 calc R . .
C81 C 0.8591(4) 0.1196(2) 0.8992(3) 0.0580(15) Uani 1 1 d . . .
H81A H 0.8200 0.1324 0.9247 0.070 Uiso 1 1 calc R . .
C82 C 1.0338(4) 0.0331(2) 0.8689(3) 0.0656(16) Uani 1 1 d . . .
H82A H 1.0575 0.0350 0.8291 0.098 Uiso 1 1 calc R . .
H82B H 1.0029 0.0010 0.8695 0.098 Uiso 1 1 calc R . .
H82C H 1.0873 0.0367 0.9102 0.098 Uiso 1 1 calc R . .
C34' C 0.7676(4) 0.8747(2) 0.9182(3) 0.0605(15) Uani 0.50 1 d P A 2
C35' C 0.8712(13) 0.8563(7) 0.9174(11) 0.121(6) Uani 0.50 1 d PU A 2
H35D H 0.8882 0.8263 0.9450 0.182 Uiso 0.50 1 calc PR A 2
H35E H 0.9182 0.8823 0.9361 0.182 Uiso 0.50 1 calc PR A 2
H35F H 0.8707 0.8491 0.8707 0.182 Uiso 0.50 1 calc PR A 2
C36' C 0.7034(14) 0.8315(6) 0.8926(10) 0.117(6) Uani 0.50 1 d PU A 2
H36D H 0.6374 0.8407 0.8890 0.176 Uiso 0.50 1 calc PR A 2
H36E H 0.7226 0.8037 0.9242 0.176 Uiso 0.50 1 calc PR A 2
H36F H 0.7081 0.8217 0.8478 0.176 Uiso 0.50 1 calc PR A 2
C37' C 0.7774(18) 0.8852(7) 0.9919(10) 0.132(6) Uani 0.50 1 d PU A 2
H37D H 0.7155 0.8954 0.9968 0.197 Uiso 0.50 1 calc PR A 2
H37E H 0.8241 0.9117 1.0082 0.197 Uiso 0.50 1 calc PR A 2
H37F H 0.7989 0.8552 1.0187 0.197 Uiso 0.50 1 calc PR A 2
N1 N 0.2124(3) 0.90839(15) 0.8030(2) 0.0444(10) Uani 1 1 d . . .
N2 N 0.4080(3) 1.01171(15) 0.8876(2) 0.0460(10) Uani 1 1 d . . .
N3 N 0.5346(3) 1.06131(17) 0.9078(2) 0.0602(12) Uani 1 1 d . . .
N4 N 0.7021(3) 0.24557(16) 0.7271(2) 0.0532(11) Uani 1 1 d . . .
N5 N 0.8663(3) 0.13850(15) 0.8374(2) 0.0442(10) Uani 1 1 d . . .
N6 N 0.9637(3) 0.07346(16) 0.8658(2) 0.0481(10) Uani 1 1 d . . .
O1 O 0.2226(3) 0.95580(15) 0.9199(2) 0.0653(11) Uani 1 1 d . . .
O2 O 0.0912(4) 0.91374(18) 0.9310(2) 0.1000(17) Uani 1 1 d . . .
O3 O 0.6886(3) 0.21432(17) 0.8474(2) 0.0748(12) Uani 1 1 d . . .
O4 O 0.5624(4) 0.2645(2) 0.8418(3) 0.115(2) Uani 1 1 d . . .
Pt1 Pt 0.306845(14) 0.959746(7) 0.847623(10) 0.04204(6) Uani 1 1 d . . .
Pt2 Pt 0.782328(14) 0.193478(8) 0.784958(11) 0.04760(7) Uani 1 1 d . . .

loop_
_atom_site_aniso_label
_atom_site_aniso_U_11
_atom_site_aniso_U_22
_atom_site_aniso_U_33
_atom_site_aniso_U_23
_atom_site_aniso_U_13
_atom_site_aniso_U_12
C1 0.085(5) 0.073(4) 0.060(4) 0.004(3) 0.048(4) 0.009(4)
C2 0.049(3) 0.060(3) 0.056(3) 0.011(3) 0.031(3) 0.003(3)
C3 0.053(4) 0.076(4) 0.074(4) 0.008(3) 0.039(3) -0.007(3)
C4 0.050(3) 0.075(4) 0.071(4) 0.003(3) 0.020(3) -0.013(3)
C5 0.045(3) 0.071(4) 0.050(3) 0.000(3) 0.020(3) -0.015(3)
C6 0.039(3) 0.049(3) 0.041(3) 0.008(2) 0.018(2) 0.005(2)
C7 0.035(3) 0.047(3) 0.040(3) 0.004(2) 0.016(2) 0.000(2)
C8 0.043(3) 0.053(3) 0.037(3) 0.000(2) 0.018(2) -0.003(2)
C9 0.041(3) 0.045(3) 0.042(3) 0.005(2) 0.020(2) 0.004(2)
C10 0.039(3) 0.048(3) 0.049(3) 0.008(2) 0.025(2) -0.001(2)
C11 0.033(2) 0.042(3) 0.037(3) 0.005(2) 0.014(2) 0.003(2)
C12 0.038(3) 0.044(3) 0.034(3) 0.006(2) 0.013(2) 0.007(2)
C13 0.058(3) 0.058(3) 0.048(3) -0.002(3) 0.031(3) -0.006(3)
C14 0.121(6) 0.094(5) 0.061(4) 0.016(4) 0.045(4) -0.007(4)
C15 0.104(6) 0.129(6) 0.067(5) -0.040(4) 0.051(4) -0.050(5)
C16 0.079(5) 0.085(5) 0.085(5) -0.007(4) 0.048(4) 0.012(4)
C17 0.035(3) 0.049(3) 0.046(3) -0.001(2) 0.017(2) 0.001(2)
C18 0.032(3) 0.039(3) 0.045(3) 0.001(2) 0.011(2) -0.002(2)
C19 0.040(3) 0.053(3) 0.049(3) -0.002(2) 0.014(3) -0.006(2)
C20 0.041(3) 0.050(3) 0.050(3) -0.006(2) 0.004(3) 0.003(2)
C21 0.036(3) 0.061(4) 0.065(4) -0.002(3) 0.007(3) 0.002(3)
C22 0.037(3) 0.057(3) 0.075(4) 0.005(3) 0.018(3) -0.003(3)
C23 0.037(3) 0.043(3) 0.055(3) -0.005(2) 0.010(2) -0.002(2)
C24 0.037(3) 0.044(3) 0.053(3) -0.001(2) 0.013(2) -0.002(2)
C25 0.044(3) 0.048(3) 0.070(4) -0.002(3) 0.023(3) -0.008(3)
C26 0.060(4) 0.042(3) 0.058(4) 0.005(3) 0.022(3) -0.006(3)
C27 0.060(3) 0.033(3) 0.048(3) -0.003(2) 0.012(3) 0.001(2)
C28 0.044(3) 0.049(3) 0.052(3) -0.001(2) 0.015(3) 0.007(2)
C29 0.040(3) 0.041(3) 0.045(3) -0.002(2) 0.014(2) -0.002(2)
C30 0.066(4) 0.055(3) 0.050(3) 0.005(3) 0.016(3) 0.007(3)
C31 0.116(6) 0.070(4) 0.075(5) 0.024(3) 0.036(5) 0.025(4)
C32 0.130(7) 0.085(5) 0.105(6) 0.031(4) 0.060(6) 0.055(5)
C33 0.106(7) 0.100(6) 0.127(8) 0.024(5) -0.054(6) -0.011(5)
C34 0.048(3) 0.059(4) 0.073(4) 0.009(3) 0.015(3) 0.012(3)
C35 0.072(7) 0.101(8) 0.087(8) 0.023(7) -0.014(7) -0.010(7)
C36 0.114(9) 0.074(7) 0.099(8) 0.001(7) 0.022(7) 0.018(7)
C37 0.066(7) 0.079(7) 0.089(8) 0.041(6) 0.028(6) 0.009(6)
C38 0.047(3) 0.041(3) 0.048(3) -0.002(2) 0.014(3) 0.007(2)
C39 0.088(5) 0.072(4) 0.061(4) -0.025(3) 0.026(4) 0.001(4)
C40 0.066(4) 0.066(4) 0.054(4) -0.017(3) 0.024(3) 0.002(3)
C41 0.081(5) 0.115(6) 0.095(6) -0.052(5) 0.035(4) -0.053(4)
C42 0.066(4) 0.074(4) 0.109(6) -0.032(4) 0.044(4) 0.001(4)
C43 0.053(4) 0.055(4) 0.088(5) -0.025(3) 0.025(3) 0.002(3)
C44 0.047(4) 0.067(4) 0.119(6) -0.036(4) 0.019(4) 0.005(3)
C45 0.051(4) 0.066(4) 0.114(6) -0.009(4) 0.010(4) 0.017(3)
C46 0.057(4) 0.054(4) 0.089(5) 0.007(3) 0.013(3) 0.011(3)
C47 0.050(3) 0.044(3) 0.071(4) -0.008(3) 0.015(3) 0.000(3)
C48 0.040(3) 0.047(3) 0.048(3) -0.005(2) 0.007(2) 0.007(2)
C49 0.050(3) 0.049(3) 0.051(3) 0.008(2) 0.008(3) 0.003(3)
C50 0.050(3) 0.049(3) 0.045(3) 0.007(2) 0.015(3) -0.001(3)
C51 0.036(3) 0.049(3) 0.044(3) 0.001(2) 0.014(2) 0.004(2)
C52 0.032(2) 0.039(3) 0.040(3) -0.004(2) 0.010(2) -0.001(2)
C53 0.035(3) 0.050(3) 0.044(3) -0.007(2) 0.007(2) -0.005(2)
C54 0.093(4) 0.121(5) 0.076(4) 0.039(3) 0.056(4) 0.021(4)
C55 0.150(5) 0.179(5) 0.110(4) 0.057(4) 0.067(4) 0.036(4)
C56 0.152(5) 0.168(5) 0.097(4) 0.013(4) 0.065(4) 0.011(4)
C57 0.118(4) 0.183(5) 0.109(4) 0.043(4) 0.067(4) -0.002(4)
C58 0.037(3) 0.038(3) 0.043(3) -0.002(2) 0.016(2) -0.001(2)
C59 0.042(3) 0.034(2) 0.034(3) 0.000(2) 0.013(2) 0.003(2)
C60 0.043(3) 0.048(3) 0.050(3) -0.001(2) 0.015(3) -0.006(2)
C61 0.058(4) 0.042(3) 0.054(3) -0.007(2) 0.010(3) -0.002(3)
C62 0.073(4) 0.040(3) 0.077(4) -0.018(3) 0.020(4) 0.009(3)
C63 0.047(3) 0.054(3) 0.063(4) -0.001(3) 0.008(3) 0.016(3)
C64 0.046(3) 0.035(3) 0.043(3) -0.003(2) 0.011(2) 0.004(2)
C65 0.037(3) 0.042(3) 0.035(3) 0.007(2) 0.009(2) 0.006(2)
C66 0.042(3) 0.060(4) 0.056(3) 0.005(3) 0.012(3) 0.006(3)
C67 0.037(3) 0.068(4) 0.048(3) 0.001(3) 0.006(2) -0.008(3)
C68 0.051(3) 0.053(3) 0.035(3) 0.005(2) 0.016(2) -0.007(3)
C69 0.041(3) 0.045(3) 0.042(3) -0.001(2) 0.015(2) -0.001(2)
C70 0.033(3) 0.046(3) 0.034(3) 0.005(2) 0.011(2) -0.003(2)
C71 0.078(4) 0.058(3) 0.052(4) -0.012(3) 0.028(3) -0.030(3)
C72 0.080(5) 0.111(6) 0.103(6) -0.034(5) 0.032(5) -0.051(4)
C73 0.096(5) 0.066(4) 0.076(5) -0.025(3) 0.022(4) -0.018(4)
C74 0.214(10) 0.074(5) 0.074(5) 0.005(4) 0.048(6) -0.050(6)
C75 0.091 0.069 0.091 -0.030 0.014 -0.019
C76 0.147(5) 0.108(5) 0.170(5) -0.028(5) -0.023(5) -0.025(4)
C77 0.148(5) 0.157(5) 0.135(5) -0.041(5) 0.001(5) -0.047(5)
C78 0.092(5) 0.135(6) 0.126(6) -0.056(5) 0.007(5) -0.037(5)
C79 0.038(3) 0.051(3) 0.038(3) -0.005(2) 0.009(2) -0.008(2)
C80 0.061(4) 0.076(4) 0.040(3) 0.006(3) 0.019(3) -0.016(3)
C81 0.052(3) 0.084(4) 0.043(3) -0.005(3) 0.021(3) -0.014(3)
C82 0.069(4) 0.067(4) 0.060(4) 0.026(3) 0.018(3) 0.013(3)
C34' 0.048(3) 0.059(4) 0.073(4) 0.009(3) 0.015(3) 0.012(3)
C35' 0.106(9) 0.117(9) 0.139(10) 0.032(8) 0.033(8) 0.038(8)
C36' 0.122(10) 0.089(8) 0.126(10) 0.013(8) 0.013(8) -0.015(8)
C37' 0.166(11) 0.123(10) 0.101(9) -0.001(8) 0.031(8) 0.027(9)
N1 0.045(2) 0.050(2) 0.046(2) 0.0074(19) 0.025(2) 0.0019(19)
N2 0.047(2) 0.051(3) 0.040(2) 0.0007(19) 0.013(2) 0.011(2)
N3 0.060(3) 0.064(3) 0.058(3) -0.020(2) 0.020(3) -0.012(2)
N4 0.044(3) 0.048(3) 0.070(3) -0.017(2) 0.020(2) -0.003(2)
N5 0.038(2) 0.061(3) 0.038(2) -0.0066(19) 0.016(2) -0.005(2)
N6 0.048(3) 0.055(3) 0.041(3) 0.003(2) 0.013(2) -0.003(2)
O1 0.081(3) 0.076(3) 0.055(2) -0.003(2) 0.046(2) -0.005(2)
O2 0.132(4) 0.110(4) 0.097(4) -0.014(3) 0.094(4) -0.030(3)
O3 0.068(3) 0.092(3) 0.078(3) -0.023(2) 0.041(3) 0.006(3)
O4 0.103(4) 0.124(4) 0.148(5) -0.033(4) 0.083(4) 0.022(3)
Pt1 0.04373(11) 0.04959(12) 0.03825(11) 0.00372(9) 0.02047(9) 0.00600(9)
Pt2 0.04040(12) 0.05367(13) 0.05283(13) -0.01436(9) 0.02000(10) -0.00138(9)

loop_
_atom_type_symbol
_atom_type_description
_atom_type_scat_dispersion_real
_atom_type_scat_dispersion_imag
_atom_type_scat_source
C C 0.0033 0.0016 'International Tables Vol C Tables 4.2.6.8 and 6.1.1.4'
H H 0.0000 0.0000 'International Tables Vol C Tables 4.2.6.8 and 6.1.1.4'
N N 0.0061 0.0033 'International Tables Vol C Tables 4.2.6.8 and 6.1.1.4'
O O 0.0106 0.0060 'International Tables Vol C Tables 4.2.6.8 and 6.1.1.4'
Pt Pt -1.7033 8.3905 'International Tables Vol C Tables 4.2.6.8 and 6.1.1.4'

loop_
_geom_angle_atom_site_label_1
_geom_angle_atom_site_label_2
_geom_angle_atom_site_label_3
_geom_angle
O2 C1 O1 126.0(6)
O2 C1 C2 116.8(6)
O1 C1 C2 117.1(4)
N1 C2 C3 118.8(5)
N1 C2 C1 112.9(5)
C3 C2 C1 128.3(5)
C4 C3 C2 118.8(5)
C4 C3 H3A 120.6
C2 C3 H3A 120.6
C3 C4 C5 120.9(6)
C3 C4 H4A 119.5
C5 C4 H4A 119.5
C6 C5 C4 119.8(5)
C6 C5 H5A 120.1
C4 C5 H5A 120.1
N1 C6 C5 118.0(4)
N1 C6 C7 111.1(4)
C5 C6 C7 130.9(4)
C8 C7 C12 122.1(4)
C8 C7 C6 122.7(4)
C12 C7 C6 115.1(4)
C7 C8 C9 119.9(5)
C7 C8 H8A 120.0
C9 C8 H8A 120.0
C10 C9 C8 117.3(4)
C10 C9 C13 119.2(4)
C8 C9 C13 123.4(5)
C9 C10 C11 124.6(4)
C9 C10 H10A 117.7
C11 C10 H10A 117.7
C12 C11 C10 117.5(4)
C12 C11 C17 125.7(4)
C10 C11 C17 116.8(4)
C11 C12 C7 118.5(4)
C11 C12 Pt1 128.5(4)
C7 C12 Pt1 112.9(3)
C15 C13 C14 109.2(5)
C15 C13 C9 112.0(4)
C14 C13 C9 110.0(4)
C15 C13 C16 110.0(5)
C14 C13 C16 107.7(5)
C9 C13 C16 107.9(5)
C13 C14 H14A 109.5
C13 C14 H14B 109.5
H14A C14 H14B 109.5
C13 C14 H14C 109.5
H14A C14 H14C 109.5
H14B C14 H14C 109.5
C13 C15 H15A 109.5
C13 C15 H15B 109.5
H15A C15 H15B 109.5
C13 C15 H15C 109.5
H15A C15 H15C 109.5
H15B C15 H15C 109.5
C13 C16 H16A 109.5
C13 C16 H16B 109.5
H16A C16 H16B 109.5
C13 C16 H16C 109.5
H16A C16 H16C 109.5
H16B C16 H16C 109.5
C38 C17 C29 111.4(4)
C38 C17 C11 116.8(4)
C29 C17 C11 109.2(4)
C38 C17 C18 109.6(4)
C29 C17 C18 100.8(3)
C11 C17 C18 107.8(4)
C19 C18 C23 121.9(4)
C19 C18 C17 127.8(4)
C23 C18 C17 110.2(4)
C18 C19 C20 120.2(5)
C18 C19 H19A 119.9
C20 C19 H19A 119.9
C19 C20 C21 117.8(5)
C19 C20 C34 121.5(5)
C21 C20 C34 120.7(5)
C22 C21 C20 122.7(5)
C22 C21 H21A 118.7
C20 C21 H21A 118.7
C21 C22 C23 119.7(5)
C21 C22 H22A 120.1
C23 C22 H22A 120.1
C18 C23 C22 117.7(5)
C18 C23 C24 110.0(4)
C22 C23 C24 132.3(5)
C25 C24 C29 119.3(5)
C25 C24 C23 132.7(5)
C29 C24 C23 108.0(4)
C24 C25 C26 120.2(5)
C24 C25 H25A 119.9
C26 C25 H25A 119.9
C25 C26 C27 121.1(5)
C25 C26 H26A 119.4
C27 C26 H26A 119.4
C26 C27 C28 118.0(5)
C26 C27 C30 122.1(5)
C28 C27 C30 119.9(5)
C29 C28 C27 120.6(5)
C29 C28 H28A 119.7
C27 C28 H28A 119.7
C28 C29 C24 120.8(4)
C28 C29 C17 128.0(4)
C24 C29 C17 111.0(4)
C32 C30 C33 111.3(6)
C32 C30 C27 109.4(5)
C33 C30 C27 108.8(5)
C32 C30 C31 106.6(5)
C33 C30 C31 107.8(6)
C27 C30 C31 113.0(5)
C30 C31 H31A 109.5
C30 C31 H31B 109.5
H31A C31 H31B 109.5
C30 C31 H31C 109.5
H31A C31 H31C 109.5
H31B C31 H31C 109.5
C30 C32 H32A 109.5
C30 C32 H32B 109.5
H32A C32 H32B 109.5
C30 C32 H32C 109.5
H32A C32 H32C 109.5
H32B C32 H32C 109.5
C30 C33 H33A 109.5
C30 C33 H33B 109.5
H33A C33 H33B 109.5
C30 C33 H33C 109.5
H33A C33 H33C 109.5
H33B C33 H33C 109.5
C35 C34 C20 114.1(7)
C35 C34 C36 108.7(10)
C20 C34 C36 106.9(7)
C35 C34 C37 109.0(9)
C20 C34 C37 111.8(6)
C36 C34 C37 106.0(9)
C34 C35 H35A 109.5
C34 C35 H35B 109.5
H35A C35 H35B 109.5
C34 C35 H35C 109.5
H35A C35 H35C 109.5
H35B C35 H35C 109.5
C34 C36 H36A 109.5
C34 C36 H36B 109.5
H36A C36 H36B 109.5
C34 C36 H36C 109.5
H36A C36 H36C 109.5
H36B C36 H36C 109.5
C34 C37 H37A 109.5
C34 C37 H37B 109.5
H37A C37 H37B 109.5
C34 C37 H37C 109.5
H37A C37 H37C 109.5
H37B C37 H37C 109.5
N2 C38 N3 108.2(4)
N2 C38 C17 127.9(4)
N3 C38 C17 123.9(4)
C40 C39 N3 108.5(5)
C40 C39 H39A 125.7
N3 C39 H39A 125.7
C39 C40 N2 107.2(5)
C39 C40 H40A 126.4
N2 C40 H40A 126.4
N3 C41 H41A 109.5
N3 C41 H41B 109.5
H41A C41 H41B 109.5
N3 C41 H41C 109.5
H41A C41 H41C 109.5
H41B C41 H41C 109.5
O4 C42 O3 124.1(7)
O4 C42 C43 118.7(7)
O3 C42 C43 117.2(5)
N4 C43 C44 119.3(6)
N4 C43 C42 112.8(6)
C44 C43 C42 127.9(6)
C45 C44 C43 118.2(6)
C45 C44 H44A 120.9
C43 C44 H44A 120.9
C44 C45 C46 121.8(6)
C44 C45 H45A 119.1
C46 C45 H45A 119.1
C47 C46 C45 118.7(6)
C47 C46 H46A 120.7
C45 C46 H46A 120.7
N4 C47 C46 118.4(5)
N4 C47 C48 111.8(5)
C46 C47 C48 129.8(6)
C49 C48 C53 121.7(4)
C49 C48 C47 123.6(5)
C53 C48 C47 114.7(4)
C48 C49 C50 120.7(5)
C48 C49 H49A 119.7
C50 C49 H49A 119.7
C51 C50 C49 117.2(4)
C51 C50 C54 120.9(5)
C49 C50 C54 121.9(5)
C50 C51 C52 124.0(4)
C50 C51 H51A 118.0
C52 C51 H51A 118.0
C51 C52 C53 118.5(4)
C51 C52 C58 116.4(4)
C53 C52 C58 124.9(4)
C52 C53 C48 117.8(4)
C52 C53 Pt2 129.4(4)
C48 C53 Pt2 112.8(3)
C55 C54 C57 111.2(7)
C55 C54 C50 115.6(6)
C57 C54 C50 109.6(6)
C55 C54 C56 110.6(8)
C57 C54 C56 100.5(7)
C50 C54 C56 108.3(6)
C54 C55 H55A 109.5
C54 C55 H55B 109.5
H55A C55 H55B 109.5
C54 C55 H55C 109.5
H55A C55 H55C 109.5
H55B C55 H55C 109.5
C54 C56 H56A 109.5
C54 C56 H56B 109.5
H56A C56 H56B 109.5
C54 C56 H56C 109.5
H56A C56 H56C 109.5
H56B C56 H56C 109.5
C54 C57 H57A 109.5
C54 C57 H57B 109.5
H57A C57 H57B 109.5
C54 C57 H57C 109.5
H57A C57 H57C 109.5
H57B C57 H57C 109.5
C70 C58 C79 108.3(4)
C70 C58 C52 110.0(4)
C79 C58 C52 116.0(4)
C70 C58 C59 101.0(3)
C79 C58 C59 111.1(4)
C52 C58 C59 109.4(4)
C60 C59 C64 121.2(4)
C60 C59 C58 128.6(4)
C64 C59 C58 110.0(4)
C59 C60 C61 121.4(5)
C59 C60 H60A 119.3
C61 C60 H60A 119.3
C62 C61 C60 116.0(5)
C62 C61 C75 122.4(5)
C60 C61 C75 121.6(5)
C63 C62 C61 123.4(5)
C63 C62 H62A 118.3
C61 C62 H62A 118.3
C64 C63 C62 118.8(5)
C64 C63 H63A 120.6
C62 C63 H63A 120.6
C63 C64 C59 119.2(5)
C63 C64 C65 131.9(5)
C59 C64 C65 108.9(4)
C66 C65 C70 119.3(4)
C66 C65 C64 131.7(4)
C70 C65 C64 108.9(4)
C65 C66 C67 118.6(5)
C65 C66 H66A 120.7
C67 C66 H66A 120.7
C68 C67 C66 123.3(5)
C68 C67 H67A 118.3
C66 C67 H67A 118.3
C67 C68 C69 117.4(5)
C67 C68 C71 122.5(5)
C69 C68 C71 120.0(5)
C70 C69 C68 119.9(4)
C70 C69 H69A 120.0
C68 C69 H69A 120.0
C69 C70 C65 121.2(4)
C69 C70 C58 127.7(4)
C65 C70 C58 111.0(4)
C68 C71 C74 107.0(5)
C68 C71 C72 111.5(5)
C74 C71 C72 109.5(6)
C68 C71 C73 112.1(4)
C74 C71 C73 109.1(6)
C72 C71 C73 107.7(5)
C71 C72 H72A 109.5
C71 C72 H72B 109.5
H72A C72 H72B 109.5
C71 C72 H72C 109.5
H72A C72 H72C 109.5
H72B C72 H72C 109.5
C71 C73 H73A 109.5
C71 C73 H73B 109.5
H73A C73 H73B 109.5
C71 C73 H73C 109.5
H73A C73 H73C 109.5
H73B C73 H73C 109.5
C71 C74 H74A 109.5
C71 C74 H74B 109.5
H74A C74 H74B 109.5
C71 C74 H74C 109.5
H74A C74 H74C 109.5
H74B C74 H74C 109.5
C61 C75 C76 112.0(7)
C61 C75 C77 107.8(6)
C76 C75 C77 107.9(7)
C61 C75 C78 116.5(6)
C76 C75 C78 105.8(7)
C77 C75 C78 106.4(8)
C75 C76 H76A 109.5
C75 C76 H76B 109.5
H76A C76 H76B 109.5
C75 C76 H76C 109.5
H76A C76 H76C 109.5
H76B C76 H76C 109.5
C75 C77 H77A 109.5
C75 C77 H77B 109.5
H77A C77 H77B 109.5
C75 C77 H77C 109.5
H77A C77 H77C 109.5
H77B C77 H77C 109.5
C75 C78 H78A 109.5
C75 C78 H78B 109.5
H78A C78 H78B 109.5
C75 C78 H78C 109.5
H78A C78 H78C 109.5
H78B C78 H78C 109.5
N5 C79 N6 108.6(4)
N5 C79 C58 127.4(4)
N6 C79 C58 123.7(4)
C81 C80 N6 107.5(5)
C81 C80 H80A 126.3
N6 C80 H80A 126.3
C80 C81 N5 108.4(5)
C80 C81 H81A 125.8
N5 C81 H81A 125.8
N6 C82 H82A 109.5
N6 C82 H82B 109.5
H82A C82 H82B 109.5
N6 C82 H82C 109.5
H82A C82 H82C 109.5
H82B C82 H82C 109.5
H35D C35' H35E 109.5
H35D C35' H35F 109.5
H35E C35' H35F 109.5
H36D C36' H36E 109.5
H36D C36' H36F 109.5
H36E C36' H36F 109.5
H37D C37' H37E 109.5
H37D C37' H37F 109.5
H37E C37' H37F 109.5
C2 N1 C6 123.6(4)
C2 N1 Pt1 118.4(4)
C6 N1 Pt1 118.0(3)
C38 N2 C40 108.4(4)
C38 N2 Pt1 127.8(3)
C40 N2 Pt1 123.7(4)
C38 N3 C39 107.7(5)
C38 N3 C41 128.8(5)
C39 N3 C41 123.5(5)
C47 N4 C43 123.6(5)
C47 N4 Pt2 117.5(3)
C43 N4 Pt2 118.8(4)
C79 N5 C81 107.9(4)
C79 N5 Pt2 128.0(3)
C81 N5 Pt2 123.8(4)
C79 N6 C80 107.7(4)
C79 N6 C82 130.7(4)
C80 N6 C82 121.6(5)
C1 O1 Pt1 111.5(3)
C42 O3 Pt2 112.1(4)
N1 Pt1 C12 82.83(17)
N1 Pt1 N2 175.74(15)
C12 Pt1 N2 92.90(18)
N1 Pt1 O1 80.02(16)
C12 Pt1 O1 162.85(19)
N2 Pt1 O1 104.24(16)
C53 Pt2 N4 83.12(19)
C53 Pt2 N5 92.74(18)
N4 Pt2 N5 175.59(16)
C53 Pt2 O3 162.1(2)
N4 Pt2 O3 79.04(18)
N5 Pt2 O3 105.07(17)

loop_
_geom_bond_atom_site_label_1
_geom_bond_atom_site_label_2
_geom_bond_distance
C1 O2 1.241(6)
C1 O1 1.292(7)
C1 C2 1.520(8)
C2 N1 1.351(5)
C2 C3 1.380(8)
C3 C4 1.367(8)
C3 H3A 0.9300
C4 C5 1.386(7)
C4 H4A 0.9300
C5 C6 1.365(7)
C5 H5A 0.9300
C6 N1 1.355(6)
C6 C7 1.487(6)
C7 C8 1.392(6)
C7 C12 1.419(7)
C8 C9 1.393(6)
C8 H8A 0.9300
C9 C10 1.386(7)
C9 C13 1.530(6)
C10 C11 1.409(6)
C10 H10A 0.9300
C11 C12 1.396(6)
C11 C17 1.537(7)
C12 Pt1 1.950(4)
C13 C15 1.508(8)
C13 C14 1.528(7)
C13 C16 1.541(8)
C14 H14A 0.9600
C14 H14B 0.9600
C14 H14C 0.9600
C15 H15A 0.9600
C15 H15B 0.9600
C15 H15C 0.9600
C16 H16A 0.9600
C16 H16B 0.9600
C16 H16C 0.9600
C17 C38 1.521(6)
C17 C29 1.533(6)
C17 C18 1.541(6)
C18 C19 1.373(7)
C18 C23 1.392(6)
C19 C20 1.387(7)
C19 H19A 0.9300
C20 C21 1.395(7)
C20 C34 1.540(7)
C21 C22 1.354(7)
C21 H21A 0.9300
C22 C23 1.409(7)
C22 H22A 0.9300
C23 C24 1.457(7)
C24 C25 1.374(7)
C24 C29 1.406(6)
C25 C26 1.388(7)
C25 H25A 0.9300
C26 C27 1.399(7)
C26 H26A 0.9300
C27 C28 1.409(7)
C27 C30 1.535(7)
C28 C29 1.367(7)
C28 H28A 0.9300
C30 C32 1.517(8)
C30 C33 1.517(9)
C30 C31 1.538(8)
C31 H31A 0.9600
C31 H31B 0.9600
C31 H31C 0.9600
C32 H32A 0.9600
C32 H32B 0.9600
C32 H32C 0.9600
C33 H33A 0.9600
C33 H33B 0.9600
C33 H33C 0.9600
C34 C35 1.456(14)
C34 C36 1.564(15)
C34 C37 1.571(12)
C35 H35A 0.9600
C35 H35B 0.9600
C35 H35C 0.9600
C36 H36A 0.9600
C36 H36B 0.9600
C36 H36C 0.9600
C37 H37A 0.9600
C37 H37B 0.9600
C37 H37C 0.9600
C38 N2 1.342(6)
C38 N3 1.351(6)
C39 C40 1.336(8)
C39 N3 1.376(7)
C39 H39A 0.9300
C40 N2 1.382(6)
C40 H40A 0.9300
C41 N3 1.469(7)
C41 H41A 0.9600
C41 H41B 0.9600
C41 H41C 0.9600
C42 O4 1.227(7)
C42 O3 1.288(8)
C42 C43 1.505(9)
C43 N4 1.363(6)
C43 C44 1.373(9)
C44 C45 1.370(9)
C44 H44A 0.9300
C45 C46 1.394(8)
C45 H45A 0.9300
C46 C47 1.380(8)
C46 H46A 0.9300
C47 N4 1.341(7)
C47 C48 1.486(7)
C48 C49 1.375(7)
C48 C53 1.427(7)
C49 C50 1.393(7)
C49 H49A 0.9300
C50 C51 1.386(7)
C50 C54 1.533(7)
C51 C52 1.389(6)
C51 H51A 0.9300
C52 C53 1.397(6)
C52 C58 1.544(6)
C53 Pt2 1.939(5)
C54 C55 1.439(10)
C54 C57 1.514(11)
C54 C56 1.559(11)
C55 H55A 0.9600
C55 H55B 0.9600
C55 H55C 0.9600
C56 H56A 0.9600
C56 H56B 0.9600
C56 H56C 0.9600
C57 H57A 0.9600
C57 H57B 0.9600
C57 H57C 0.9600
C58 C70 1.522(6)
C58 C79 1.535(6)
C58 C59 1.548(6)
C59 C60 1.364(7)
C59 C64 1.397(6)
C60 C61 1.404(7)
C60 H60A 0.9300
C61 C62 1.399(7)
C61 C75 1.494(8)
C62 C63 1.386(8)
C62 H62A 0.9300
C63 C64 1.382(7)
C63 H63A 0.9300
C64 C65 1.463(7)
C65 C66 1.389(7)
C65 C70 1.391(6)
C66 C67 1.393(7)
C66 H66A 0.9300
C67 C68 1.374(7)
C67 H67A 0.9300
C68 C69 1.410(7)
C68 C71 1.511(7)
C69 C70 1.388(6)
C69 H69A 0.9300
C71 C74 1.536(8)
C71 C72 1.538(9)
C71 C73 1.542(7)
C72 H72A 0.9600
C72 H72B 0.9600
C72 H72C 0.9600
C73 H73A 0.9600
C73 H73B 0.9600
C73 H73C 0.9600
C74 H74A 0.9600
C74 H74B 0.9600
C74 H74C 0.9600
C75 C76 1.495(10)
C75 C77 1.499(11)
C75 C78 1.509(10)
C76 H76A 0.9600
C76 H76B 0.9600
C76 H76C 0.9600
C77 H77A 0.9600
C77 H77B 0.9600
C77 H77C 0.9600
C78 H78A 0.9600
C78 H78B 0.9600
C78 H78C 0.9600
C79 N5 1.330(6)
C79 N6 1.363(6)
C80 C81 1.340(8)
C80 N6 1.371(6)
C80 H80A 0.9300
C81 N5 1.375(6)
C81 H81A 0.9300
C82 N6 1.456(7)
C82 H82A 0.9600
C82 H82B 0.9600
C82 H82C 0.9600
C35' H35D 0.9600
C35' H35E 0.9600
C35' H35F 0.9600
C36' H36D 0.9600
C36' H36E 0.9600
C36' H36F 0.9600
C37' H37D 0.9600
C37' H37E 0.9600
C37' H37F 0.9600
N1 Pt1 1.946(4)
N2 Pt1 1.993(4)
N4 Pt2 1.951(5)
N5 Pt2 1.987(4)
O1 Pt1 2.149(3)
O3 Pt2 2.165(3)

loop_
_platon_squeeze_void_nr
_platon_squeeze_void_average_x
_platon_squeeze_void_average_y
_platon_squeeze_void_average_z
_platon_squeeze_void_volume
_platon_squeeze_void_count_electrons
_platon_squeeze_void_content
1 0.014 0.189 0.094 7 0 ' '
2 0.014 0.311 0.594 7 0 ' '
3 0.028 0.750 0.146 7 0 ' '
4 0.028 0.750 0.646 7 0 ' '
5 0.058 0.232 0.191 15 0 ' '
6 0.058 0.267 0.691 15 0 ' '
7 0.121 0.098 0.596 12 0 ' '
8 0.121 0.402 0.096 12 0 ' '
9 0.139 0.129 0.240 7 0 ' '
10 0.139 0.371 0.740 7 0 ' '
11 0.365 0.705 0.513 48 6 ' '
12 0.365 0.795 0.013 48 6 ' '
13 0.277 0.109 0.287 12 0 ' '
14 0.277 0.391 0.787 12 0 ' '
15 0.280 0.020 0.627 15 0 ' '
16 0.280 0.480 0.127 15 0 ' '
17 0.397 0.172 0.242 14 0 ' '
18 0.397 0.328 0.742 14 0 ' '
19 0.635 0.205 0.987 48 6 ' '
20 0.635 0.295 0.487 47 6 ' '
21 0.605 0.670 0.257 14 0 ' '
22 0.605 0.830 0.757 14 0 ' '
23 0.719 0.520 0.872 16 0 ' '
24 0.719 0.980 0.372 16 0 ' '
25 0.732 0.609 0.214 12 0 ' '
26 0.732 0.891 0.714 12 0 ' '
27 0.878 0.598 0.904 12 0 ' '
28 0.871 0.630 0.264 6 0 ' '
29 0.871 0.870 0.764 6 0 ' '
30 0.879 0.902 0.404 12 0 ' '
31 0.945 0.729 0.316 16 0 ' '
32 0.945 0.771 0.816 16 0 ' '
33 0.972 0.250 0.354 8 0 ' '
34 0.972 0.250 0.854 8 0 ' '
35 0.992 0.686 0.416 6 0 ' '
36 0.992 0.814 0.916 6 0 ' '
